data_2232191
loop_
_publ_author_name
'Rodrigues, Vinola Z.'
'Vr\'abel, Viktor'
'Gowda, B. Thimme'
'Ko\<z\'i\<sek, Jozef'

_publ_section_title
;
 <i>N</i>-(4-Chlorophenyl)-4-methylbenzamide
;
_journal_coeditor_code BT5681
_journal_issue 11
_journal_name_full 'Acta Crystallographica Section E'
_journal_page_first o3065
_journal_paper_doi 10.1107/S1600536811043315
_journal_volume 67
_journal_year 2011
_chemical_formula_iupac 'C14 H12 Cl N O'
_chemical_formula_moiety 'C14 H12 Cl N O'
_chemical_formula_sum 'C14 H12 Cl N O'
_chemical_formula_weight 245.70
_chemical_name_systematic
;
<i>N</i>-(4-Chlorophenyl)-4-methylbenzamide
;
_space_group_crystal_system triclinic
_space_group_IT_number 2
_space_group_name_Hall '-P 1'
_space_group_name_H-M_alt 'P -1'
_symmetry_space_group_name_Hall '-P 1'
_symmetry_space_group_name_H-M 'P -1'
_atom_sites_solution_hydrogens geom
_atom_sites_solution_primary direct
_atom_sites_solution_secondary difmap
_audit_creation_method 'WinGX routine CIF_UPDATE'
_cell_angle_alpha 83.146(5)
_cell_angle_beta 80.436(4)
_cell_angle_gamma 89.527(5)
_cell_formula_units_Z 2
_cell_length_a 5.3837(3)
_cell_length_b 7.7382(5)
_cell_length_c 15.0551(8)
_cell_measurement_reflns_used 2506
_cell_measurement_temperature 295(2)
_cell_measurement_theta_max 26.37
_cell_measurement_theta_min 4.15
_cell_volume 614.02(6)
_computing_cell_refinement 'CrysAlis CCD (Oxford Diffraction, 2009)'
_computing_data_collection 'CrysAlis CCD (Oxford Diffraction, 2009)'
_computing_data_reduction 'CrysAlis RED (Oxford Diffraction, 2009)'
_computing_molecular_graphics 'DIAMOND (Brandenburg, 2002)'
_computing_publication_material
;
SHELXL97 (Sheldrick, 2008), PLATON (Spek, 2009) and WinGX
(Farrugia, 1999)
;
_computing_structure_refinement 'SHELXL97 (Sheldrick, 2008)'
_computing_structure_solution 'SHELXS97 (Sheldrick, 2008)'
_diffrn_ambient_temperature 295(2)
_diffrn_detector_area_resol_mean 0
_diffrn_measured_fraction_theta_full 0.996
_diffrn_measured_fraction_theta_max 0.996
_diffrn_measurement_device_type 'Oxford Xcalibur'
_diffrn_measurement_method '\w scans with \k offsets'
_diffrn_radiation_monochromator graphite
_diffrn_radiation_source 'fine-focus sealed tube'
_diffrn_radiation_type MoK\a
_diffrn_radiation_wavelength 0.71073
_diffrn_reflns_av_R_equivalents 0.0187
_diffrn_reflns_av_sigmaI/netI 0.0162
_diffrn_reflns_limit_h_max 6
_diffrn_reflns_limit_h_min -6
_diffrn_reflns_limit_k_max 9
_diffrn_reflns_limit_k_min -9
_diffrn_reflns_limit_l_max 18
_diffrn_reflns_limit_l_min -18
_diffrn_reflns_number 10437
_diffrn_reflns_theta_full 26.37
_diffrn_reflns_theta_max 26.37
_diffrn_reflns_theta_min 4.15
_exptl_absorpt_coefficient_mu 0.293
_exptl_absorpt_correction_T_max 0.952
_exptl_absorpt_correction_T_min 0.916
_exptl_absorpt_correction_type multi-scan
_exptl_absorpt_process_details '(CrysAlis RED; Oxford Diffraction, 2009)'
_exptl_crystal_colour colourless
_exptl_crystal_density_diffrn 1.329
_exptl_crystal_density_method 'not measured'
_exptl_crystal_description plate
_exptl_crystal_F_000 256
_exptl_crystal_size_max 0.40
_exptl_crystal_size_mid 0.30
_exptl_crystal_size_min 0.20
_refine_diff_density_max 0.433
_refine_diff_density_min -0.264
_refine_ls_extinction_method none
_refine_ls_goodness_of_fit_ref 1.075
_refine_ls_hydrogen_treatment mixed
_refine_ls_matrix_type full
_refine_ls_number_parameters 159
_refine_ls_number_reflns 2506
_refine_ls_number_restraints 1
_refine_ls_restrained_S_all 1.075
_refine_ls_R_factor_all 0.0592
_refine_ls_R_factor_gt 0.0471
_refine_ls_shift/su_max 0.000
_refine_ls_shift/su_mean 0.000
_refine_ls_structure_factor_coef Fsqd
_refine_ls_weighting_details 'calc w = 1/[\s^2^(Fo^2^)+(0.0853P)^2^+0.1590P] where P=(Fo^2^+2Fc^2^)/3'
_refine_ls_weighting_scheme calc
_refine_ls_wR_factor_gt 0.1459
_refine_ls_wR_factor_ref 0.1524
_reflns_number_gt 1947
_reflns_number_total 2506
_reflns_threshold_expression I>2\s(I)
_cod_data_source_file bt5681.cif
_cod_data_source_block I
_cod_original_cell_volume 614.03(6)
_cod_database_code 2232191
_cod_database_fobs_code 2232191

loop_
_symmetry_equiv_pos_as_xyz
'x, y, z'
'-x, -y, -z'

loop_
_atom_site_type_symbol
_atom_site_label
_atom_site_fract_x
_atom_site_fract_y
_atom_site_fract_z
_atom_site_U_iso_or_equiv
_atom_site_adp_type
_atom_site_calc_flag
_atom_site_refinement_flags
_atom_site_occupancy
_atom_site_symmetry_multiplicity
C C1 0.3445(3) 0.2173(2) 0.37996(12) 0.0370(4) Uani d . 1 1
C C2 0.5596(4) 0.1314(2) 0.34609(13) 0.0420(4) Uani d . 1 1
H H2A 0.6694 0.0887 0.3849 0.050 Uiso calc R 1 1
C C3 0.6132(4) 0.1082(3) 0.25559(13) 0.0458(5) Uani d . 1 1
H H3A 0.7579 0.0499 0.2334 0.055 Uiso calc R 1 1
C C4 0.4512(4) 0.1719(3) 0.19831(13) 0.0446(5) Uani d . 1 1
C C5 0.2363(4) 0.2586(3) 0.23023(13) 0.0464(5) Uani d . 1 1
H H5A 0.1284 0.3017 0.1908 0.056 Uiso calc R 1 1
C C6 0.1820(4) 0.2812(3) 0.32122(13) 0.0436(5) Uani d . 1 1
H H6A 0.0368 0.3391 0.3431 0.052 Uiso calc R 1 1
C C7 0.0846(3) 0.2545(3) 0.52771(13) 0.0415(4) Uani d . 1 1
C C8 0.1024(3) 0.2816(2) 0.62364(12) 0.0383(4) Uani d . 1 1
C C9 0.3020(3) 0.3685(3) 0.64811(13) 0.0424(4) Uani d . 1 1
H H9A 0.4370 0.4103 0.6041 0.051 Uiso calc R 1 1
C C10 0.2992(4) 0.3926(3) 0.73789(14) 0.0457(5) Uani d . 1 1
H H10A 0.4318 0.4524 0.7534 0.055 Uiso calc R 1 1
C C11 0.1028(4) 0.3292(3) 0.80512(13) 0.0459(5) Uani d . 1 1
C C12 -0.0938(4) 0.2426(3) 0.77968(13) 0.0485(5) Uani d . 1 1
H H12A -0.2276 0.1990 0.8238 0.058 Uiso calc R 1 1
C C13 -0.0946(4) 0.2201(3) 0.69069(13) 0.0444(5) Uani d . 1 1
H H13A -0.2295 0.1627 0.6753 0.053 Uiso calc R 1 1
C C14 0.0977(6) 0.3537(4) 0.90479(15) 0.0752(8) Uani d . 1 1
H H14C -0.0648 0.3199 0.9390 0.113 Uiso calc PR 0.50 1
H H14B 0.1301 0.4738 0.9095 0.113 Uiso calc PR 0.50 1
H H14A 0.2247 0.2829 0.9284 0.113 Uiso calc PR 0.50 1
H H14F 0.2581 0.3979 0.9123 0.113 Uiso calc PR 0.50 1
H H14E 0.0632 0.2439 0.9417 0.113 Uiso calc PR 0.50 1
H H14D -0.0314 0.4348 0.9229 0.113 Uiso calc PR 0.50 1
N N1 0.3095(3) 0.2429(2) 0.47290(11) 0.0426(4) Uani d D 1 1
H H1 0.432(4) 0.238(3) 0.5032(14) 0.051(6) Uiso d D 1 1
O O1 -0.1177(2) 0.2432(2) 0.50164(10) 0.0556(4) Uani d . 1 1
Cl Cl1 0.51597(14) 0.14345(10) 0.08371(4) 0.0811(3) Uani d . 1 1

loop_
_atom_site_aniso_label
_atom_site_aniso_U_11
_atom_site_aniso_U_22
_atom_site_aniso_U_33
_atom_site_aniso_U_12
_atom_site_aniso_U_13
_atom_site_aniso_U_23
C1 0.0389(9) 0.0370(9) 0.0357(9) -0.0046(7) -0.0056(7) -0.0076(7)
C2 0.0402(10) 0.0432(10) 0.0454(10) 0.0028(8) -0.0131(8) -0.0092(8)
C3 0.0397(10) 0.0493(11) 0.0494(11) 0.0023(8) -0.0034(8) -0.0155(9)
C4 0.0492(11) 0.0494(11) 0.0354(9) -0.0098(9) -0.0034(8) -0.0105(8)
C5 0.0463(11) 0.0528(12) 0.0420(10) -0.0020(9) -0.0157(8) -0.0017(9)
C6 0.0369(10) 0.0468(11) 0.0462(10) 0.0046(8) -0.0042(8) -0.0066(8)
C7 0.0354(9) 0.0445(11) 0.0454(10) 0.0001(8) -0.0072(8) -0.0082(8)
C8 0.0402(10) 0.0372(9) 0.0396(10) 0.0060(7) -0.0094(8) -0.0098(7)
C9 0.0376(10) 0.0446(11) 0.0437(10) -0.0008(8) -0.0009(8) -0.0089(8)
C10 0.0418(10) 0.0483(11) 0.0513(11) -0.0007(8) -0.0133(8) -0.0155(9)
C11 0.0517(12) 0.0503(11) 0.0374(10) 0.0093(9) -0.0092(8) -0.0103(8)
C12 0.0440(11) 0.0551(12) 0.0435(11) -0.0014(9) 0.0007(8) -0.0045(9)
C13 0.0376(10) 0.0495(11) 0.0472(11) -0.0031(8) -0.0078(8) -0.0084(9)
C14 0.106(2) 0.0861(19) 0.0402(12) 0.0043(15) -0.0246(13) -0.0180(12)
N1 0.0349(8) 0.0531(10) 0.0422(9) 0.0023(7) -0.0099(7) -0.0108(7)
O1 0.0313(7) 0.0923(12) 0.0473(8) -0.0016(7) -0.0107(6) -0.0191(8)
Cl1 0.0963(6) 0.1062(6) 0.0407(3) -0.0049(4) -0.0022(3) -0.0211(3)

loop_
_atom_type_symbol
_atom_type_description
_atom_type_scat_dispersion_real
_atom_type_scat_dispersion_imag
_atom_type_scat_source
C C 0.0033 0.0016 'International Tables Vol C Tables 4.2.6.8 and 6.1.1.4'
H H 0.0000 0.0000 'International Tables Vol C Tables 4.2.6.8 and 6.1.1.4'
N N 0.0061 0.0033 'International Tables Vol C Tables 4.2.6.8 and 6.1.1.4'
O O 0.0106 0.0060 'International Tables Vol C Tables 4.2.6.8 and 6.1.1.4'
Cl Cl 0.1484 0.1585 'International Tables Vol C Tables 4.2.6.8 and 6.1.1.4'

loop_
_geom_angle_atom_site_label_1
_geom_angle_atom_site_label_2
_geom_angle_atom_site_label_3
_geom_angle
C2 C1 C6 119.12(16)
C2 C1 N1 117.24(16)
C6 C1 N1 123.55(16)
C3 C2 C1 120.82(17)
C3 C2 H2A 119.6
C1 C2 H2A 119.6
C4 C3 C2 119.48(18)
C4 C3 H3A 120.3
C2 C3 H3A 120.3
C3 C4 C5 120.85(17)
C3 C4 Cl1 120.06(16)
C5 C4 Cl1 119.10(15)
C4 C5 C6 119.65(17)
C4 C5 H5A 120.2
C6 C5 H5A 120.2
C5 C6 C1 120.08(17)
C5 C6 H6A 120.0
C1 C6 H6A 120.0
O1 C7 N1 122.97(18)
O1 C7 C8 122.33(17)
N1 C7 C8 114.69(16)
C13 C8 C9 118.61(17)
C13 C8 C7 117.51(16)
C9 C8 C7 123.86(17)
C10 C9 C8 120.03(17)
C10 C9 H9A 120.0
C8 C9 H9A 120.0
C9 C10 C11 121.25(17)
C9 C10 H10A 119.4
C11 C10 H10A 119.4
C10 C11 C12 117.98(17)
C10 C11 C14 121.9(2)
C12 C11 C14 120.1(2)
C13 C12 C11 121.24(18)
C13 C12 H12A 119.4
C11 C12 H12A 119.4
C12 C13 C8 120.88(18)
C12 C13 H13A 119.6
C8 C13 H13A 119.6
C11 C14 H14C 109.5
C11 C14 H14B 109.5
H14C C14 H14B 109.5
C11 C14 H14A 109.5
H14C C14 H14A 109.5
H14B C14 H14A 109.5
C11 C14 H14F 109.5
H14C C14 H14F 141.1
H14B C14 H14F 56.3
H14A C14 H14F 56.3
C11 C14 H14E 109.5
H14C C14 H14E 56.3
H14B C14 H14E 141.1
H14A C14 H14E 56.3
H14F C14 H14E 109.5
C11 C14 H14D 109.5
H14C C14 H14D 56.3
H14B C14 H14D 56.3
H14A C14 H14D 141.1
H14F C14 H14D 109.5
H14E C14 H14D 109.5
C7 N1 C1 125.82(16)
C7 N1 H1 111.3(15)
C1 N1 H1 122.4(15)

loop_
_geom_bond_atom_site_label_1
_geom_bond_atom_site_label_2
_geom_bond_distance
C1 C2 1.384(3)
C1 C6 1.392(3)
C1 N1 1.418(2)
C2 C3 1.378(3)
C2 H2A 0.9300
C3 C4 1.374(3)
C3 H3A 0.9300
C4 C5 1.378(3)
C4 Cl1 1.7424(19)
C5 C6 1.384(3)
C5 H5A 0.9300
C6 H6A 0.9300
C7 O1 1.225(2)
C7 N1 1.356(2)
C7 C8 1.503(2)
C8 C13 1.381(3)
C8 C9 1.394(3)
C9 C10 1.384(3)
C9 H9A 0.9300
C10 C11 1.385(3)
C10 H10A 0.9300
C11 C12 1.387(3)
C11 C14 1.531(3)
C12 C13 1.372(3)
C12 H12A 0.9300
C13 H13A 0.9300
C14 H14C 0.9600
C14 H14B 0.9600
C14 H14A 0.9600
C14 H14F 0.9600
C14 H14E 0.9600
C14 H14D 0.9600
N1 H1 0.859(16)

loop_
_geom_hbond_atom_site_label_D
_geom_hbond_atom_site_label_H
_geom_hbond_atom_site_label_A
_geom_hbond_site_symmetry_A
_geom_hbond_distance_DH
_geom_hbond_distance_HA
_geom_hbond_distance_DA
_geom_hbond_angle_DHA
N1 H1 O1 1_655 0.859(16) 2.423(18) 3.184(2) 148(2)

loop_
_geom_torsion_atom_site_label_1
_geom_torsion_atom_site_label_2
_geom_torsion_atom_site_label_3
_geom_torsion_atom_site_label_4
_geom_torsion
C6 C1 C2 C3 -0.3(3)
N1 C1 C2 C3 -177.04(17)
C1 C2 C3 C4 0.3(3)
C2 C3 C4 C5 0.1(3)
C2 C3 C4 Cl1 -179.91(15)
C3 C4 C5 C6 -0.3(3)
Cl1 C4 C5 C6 179.64(15)
C4 C5 C6 C1 0.3(3)
C2 C1 C6 C5 0.0(3)
N1 C1 C6 C5 176.55(17)
O1 C7 C8 C13 27.7(3)
N1 C7 C8 C13 -151.95(18)
O1 C7 C8 C9 -150.6(2)
N1 C7 C8 C9 29.7(3)
C13 C8 C9 C10 -0.4(3)
C7 C8 C9 C10 177.90(17)
C8 C9 C10 C11 1.1(3)
C9 C10 C11 C12 -0.9(3)
C9 C10 C11 C14 179.6(2)
C10 C11 C12 C13 0.0(3)
C14 C11 C12 C13 179.5(2)
C11 C12 C13 C8 0.7(3)
C9 C8 C13 C12 -0.5(3)
C7 C8 C13 C12 -178.89(17)
O1 C7 N1 C1 0.2(3)
C8 C7 N1 C1 179.91(16)
C2 C1 N1 C7 -150.90(19)
C6 C1 N1 C7 32.5(3)
